data_4338786
loop_
_publ_author_name
'Oishi, Masataka'
'Oshima, Masato'
'Suzuki, Hiroharu'

_publ_section_title
;
 A study on zr-ir multiple bonding active for C-h bond cleavage.
;
_journal_issue 13
_journal_name_full 'Inorganic chemistry'
_journal_page_first 6634
_journal_page_last 6654
_journal_paper_doi 10.1021/ic500258g
_journal_volume 53
_journal_year 2014
_chemical_formula_sum 'C31 H50 Ir N Si Zr'
_chemical_formula_weight 748.23
_chemical_name_systematic
; 
 ? 
;
_space_group_IT_number 2
_symmetry_cell_setting triclinic
_symmetry_space_group_name_Hall '-P 1'
_symmetry_space_group_name_H-M 'P -1'
_atom_sites_solution_hydrogens geom
_atom_sites_solution_primary direct
_atom_sites_solution_secondary difmap
_audit_creation_method SHELXL-97
_cell_angle_alpha 106.412(3)
_cell_angle_beta 90.183(2)
_cell_angle_gamma 91.551(2)
_cell_formula_units_Z 2
_cell_length_a 10.4622(8)
_cell_length_b 11.8335(10)
_cell_length_c 13.4001(11)
_cell_measurement_reflns_used 15685
_cell_measurement_temperature 153(2)
_cell_measurement_theta_max 27.48
_cell_measurement_theta_min 3.17
_cell_volume 1590.7(2)
_computing_cell_refinement 'PROCESS-AUTO (T.Higashi, 1998)'
_computing_data_collection 'PROCESS-AUTO (T.Higashi, 1998)'
_computing_data_reduction 'PROCESS-AUTO (T.Higashi, 1998)'
_computing_molecular_graphics 'ORTEX (P.McArdle, 1995)'
_computing_publication_material SHELXL-97
_computing_structure_refinement 'SHELXL-97 (Sheldrick, 1997)'
_computing_structure_solution 'SHELXS-97 (Sheldrick, 1990)'
_diffrn_ambient_temperature 153(2)
_diffrn_detector_area_resol_mean 100
_diffrn_measured_fraction_theta_full 0.988
_diffrn_measured_fraction_theta_max 0.988
_diffrn_measurement_device_type 'Rigaku R-AXIS RAPID Imaging Plate'
_diffrn_measurement_method 'oscillation photograph'
_diffrn_radiation_monochromator graphite
_diffrn_radiation_source 'Rigaku Rotating Anode ultraX18'
_diffrn_radiation_type MoK\a
_diffrn_radiation_wavelength 0.71069
_diffrn_reflns_av_R_equivalents 0.0460
_diffrn_reflns_av_sigmaI/netI 0.0612
_diffrn_reflns_limit_h_max 13
_diffrn_reflns_limit_h_min -13
_diffrn_reflns_limit_k_max 15
_diffrn_reflns_limit_k_min -15
_diffrn_reflns_limit_l_max 17
_diffrn_reflns_limit_l_min -16
_diffrn_reflns_number 15685
_diffrn_reflns_theta_full 27.48
_diffrn_reflns_theta_max 27.48
_diffrn_reflns_theta_min 3.17
_exptl_absorpt_coefficient_mu 4.562
_exptl_absorpt_correction_T_max 0.7598
_exptl_absorpt_correction_T_min 0.5411
_exptl_absorpt_correction_type numerical
_exptl_absorpt_process_details 'NUMABS (T.Higashi, 1999)'
_exptl_crystal_colour colorless
_exptl_crystal_density_diffrn 1.562
_exptl_crystal_density_meas ?
_exptl_crystal_density_method 'not measured'
_exptl_crystal_description chunk
_exptl_crystal_F_000 748
_exptl_crystal_size_max 0.320
_exptl_crystal_size_mid 0.120
_exptl_crystal_size_min 0.100
_refine_diff_density_max 0.933
_refine_diff_density_min -1.266
_refine_diff_density_rms 0.124
_refine_ls_extinction_method none
_refine_ls_goodness_of_fit_ref 1.055
_refine_ls_hydrogen_treatment mixed
_refine_ls_matrix_type full
_refine_ls_number_parameters 364
_refine_ls_number_reflns 7218
_refine_ls_number_restraints 0
_refine_ls_restrained_S_all 1.055
_refine_ls_R_factor_all 0.0304
_refine_ls_R_factor_gt 0.0280
_refine_ls_shift/su_max 0.003
_refine_ls_shift/su_mean 0.000
_refine_ls_structure_factor_coef Fsqd
_refine_ls_weighting_details 'calc w=1/[\s^2^(Fo^2^)+(0.0082P)^2^+1.2901P] where P=(Fo^2^+2Fc^2^)/3'
_refine_ls_weighting_scheme calc
_refine_ls_wR_factor_gt 0.0648
_refine_ls_wR_factor_ref 0.0664
_reflns_number_gt 6793
_reflns_number_total 7221
_reflns_threshold_expression >2sigma(I)
_cod_data_source_file ic500258g_si_002.cif
_cod_data_source_block 7
_cod_depositor_comments
;
The following automatic conversions were performed:

'_symmetry_cell_setting' value 'Triclinic' changed to 'triclinic'
according to
/usr/data/users/saulius/crontab/automatic-downloads/rss-feeds/ACS/lib/dictionaries/cif_core.dic
dictionary named 'cif_core.dic' version 2.4.2 from 2011-04-26.

Automatic conversion script
Id: cif_fix_values 2281 2013-09-26 08:29:07Z andrius 

 Adding full bibliography for 4338782--4338806.cif.

The following automatic conversions were performed:

'_exptl_crystal_density_meas' value 'not measured' was changed to '?'
- the value is perceived as not measured.

Automatic conversion script
Id: cif_fix_values 3008 2015-01-20 13:52:24Z robertas 
;
_cod_original_sg_symbol_H-M P-1
_cod_database_code 4338786

loop_
_symmetry_equiv_pos_as_xyz
'x, y, z'
'-x, -y, -z'

loop_
_atom_site_label
_atom_site_type_symbol
_atom_site_fract_x
_atom_site_fract_y
_atom_site_fract_z
_atom_site_U_iso_or_equiv
_atom_site_adp_type
_atom_site_occupancy
_atom_site_symmetry_multiplicity
_atom_site_calc_flag
_atom_site_refinement_flags
Ir1 Ir 0.671425(9) 0.766397(10) 0.622274(8) 0.02295(5) Uani 1 1 d .
Zr1 Zr 0.78706(3) 0.71324(3) 0.78690(2) 0.02628(7) Uani 1 1 d .
Si1 Si 0.76783(12) 0.78297(12) 1.02144(8) 0.0527(3) Uani 1 1 d .
N1 N 0.6680(3) 0.7230(2) 0.9153(2) 0.0325(6) Uani 1 1 d .
C1 C 0.8329(3) 0.5169(3) 0.7304(3) 0.0297(6) Uani 1 1 d .
C2 C 0.8041(3) 0.4387(3) 0.7890(3) 0.0364(7) Uani 1 1 d .
H2 H 0.7633 0.4681 0.8540 0.044 Uiso 1 1 calc R
C3 C 0.8329(4) 0.3195(3) 0.7561(3) 0.0458(9) Uani 1 1 d .
H3 H 0.8129 0.2696 0.7987 0.055 Uiso 1 1 calc R
C4 C 0.8909(4) 0.2743(3) 0.6607(4) 0.0468(9) Uani 1 1 d .
H4 H 0.9108 0.1933 0.6376 0.056 Uiso 1 1 calc R
C5 C 0.9194(3) 0.3472(4) 0.6002(3) 0.0446(9) Uani 1 1 d .
H5 H 0.9595 0.3167 0.5349 0.054 Uiso 1 1 calc R
C6 C 0.8896(3) 0.4659(3) 0.6339(3) 0.0375(8) Uani 1 1 d .
H6 H 0.9086 0.5144 0.5899 0.060(14) Uiso 1 1 calc R
C7 C 0.9069(4) 0.8126(3) 0.9450(3) 0.0471(10) Uani 1 1 d .
C8 C 0.9940(3) 0.7246(3) 0.8896(3) 0.0392(8) Uani 1 1 d .
C9 C 1.0347(3) 0.7512(4) 0.7980(4) 0.0468(10) Uani 1 1 d .
C10 C 0.9784(4) 0.8579(4) 0.7949(5) 0.0617(14) Uani 1 1 d .
C11 C 0.9006(4) 0.8951(3) 0.8837(5) 0.0618(14) Uani 1 1 d .
C12 C 1.0450(4) 0.6243(4) 0.9249(3) 0.0456(9) Uani 1 1 d .
H12A H 0.9850 0.6041 0.9736 0.068 Uiso 1 1 calc R
H12B H 1.1281 0.6479 0.9595 0.068 Uiso 1 1 calc R
H12C H 1.0551 0.5556 0.8645 0.068 Uiso 1 1 calc R
C13 C 1.1276(4) 0.6822(5) 0.7224(4) 0.0665(15) Uani 1 1 d .
H13A H 1.1169 0.5984 0.7180 0.080(18) Uiso 1 1 calc R
H13B H 1.2149 0.7093 0.7458 0.072(15) Uiso 1 1 calc R
H13C H 1.1122 0.6936 0.6538 0.064(14) Uiso 1 1 calc R
C14 C 1.0037(5) 0.9228(6) 0.7144(6) 0.100(3) Uani 1 1 d .
H14A H 0.9500 0.9920 0.7282 0.149 Uiso 1 1 calc R
H14B H 0.9835 0.8703 0.6450 0.149 Uiso 1 1 calc R
H14C H 1.0940 0.9481 0.7177 0.149 Uiso 1 1 calc R
C15 C 0.8256(6) 1.0075(4) 0.9114(5) 0.092(2) Uani 1 1 d .
H15A H 0.7392 0.9908 0.9326 0.138 Uiso 1 1 calc R
H15B H 0.8203 1.0380 0.8507 0.138 Uiso 1 1 calc R
H15C H 0.8689 1.0664 0.9688 0.138 Uiso 1 1 calc R
C16 C 0.8062(6) 0.6784(7) 1.0991(4) 0.094(2) Uani 1 1 d .
H16A H 0.7329 0.6707 1.1422 0.140 Uiso 1 1 calc R
H16B H 0.8810 0.7089 1.1438 0.140 Uiso 1 1 calc R
H16C H 0.8249 0.6011 1.0517 0.140 Uiso 1 1 calc R
C17 C 0.7120(6) 0.9200(6) 1.1174(5) 0.112(3) Uani 1 1 d .
H17A H 0.6664 0.8991 1.1737 0.167 Uiso 1 1 calc R
H17B H 0.6544 0.9610 1.0824 0.167 Uiso 1 1 calc R
H17C H 0.7858 0.9717 1.1462 0.167 Uiso 1 1 calc R
C18 C 0.5272(4) 0.6988(3) 0.9198(3) 0.0372(8) Uani 1 1 d .
C19 C 0.4845(4) 0.5916(4) 0.8325(3) 0.0463(9) Uani 1 1 d .
H19A H 0.5303 0.5226 0.8384 0.065(15) Uiso 1 1 calc R
H19B H 0.5032 0.6056 0.7653 0.058(13) Uiso 1 1 calc R
H19C H 0.3923 0.5774 0.8375 0.057(13) Uiso 1 1 calc R
C20 C 0.4548(4) 0.8052(4) 0.9104(4) 0.0536(11) Uani 1 1 d .
H20A H 0.4831 0.8751 0.9657 0.049(12) Uiso 1 1 calc R
H20B H 0.3629 0.7910 0.9168 0.069(15) Uiso 1 1 calc R
H20C H 0.4718 0.8182 0.8425 0.073(16) Uiso 1 1 calc R
C21 C 0.4925(5) 0.6746(5) 1.0241(4) 0.0664(14) Uani 1 1 d .
H21A H 0.5168 0.7436 1.0818 0.085(19) Uiso 1 1 calc R
H21B H 0.5386 0.6061 1.0309 0.050(12) Uiso 1 1 calc R
H21C H 0.4002 0.6587 1.0258 0.081(18) Uiso 1 1 calc R
C22 C 0.6475(3) 0.7369(3) 0.4519(2) 0.0296(7) Uani 1 1 d .
C23 C 0.5229(3) 0.7287(3) 0.4953(3) 0.0305(7) Uani 1 1 d .
C24 C 0.4991(3) 0.8383(3) 0.5693(2) 0.0284(6) Uani 1 1 d .
C25 C 0.6069(3) 0.9174(3) 0.5702(2) 0.0283(6) Uani 1 1 d .
C26 C 0.6977(3) 0.8545(3) 0.4974(3) 0.0311(7) Uani 1 1 d .
C27 C 0.7067(4) 0.6428(4) 0.3661(3) 0.0499(10) Uani 1 1 d .
H27A H 0.6884 0.5655 0.3770 0.081(17) Uiso 1 1 calc R
H27B H 0.7994 0.6571 0.3666 0.122 Uiso 1 1 calc R
H27C H 0.6707 0.6445 0.2989 0.122 Uiso 1 1 calc R
C28 C 0.4315(4) 0.6250(4) 0.4618(3) 0.0463(9) Uani 1 1 d .
H28A H 0.4791 0.5537 0.4302 0.069 Uiso 1 1 calc R
H28B H 0.3704 0.6381 0.4109 0.056(13) Uiso 1 1 calc R
H28C H 0.3853 0.6152 0.5225 0.085 Uiso 1 1 calc R
C29 C 0.3748(3) 0.8702(4) 0.6243(3) 0.0440(9) Uani 1 1 d .
H29A H 0.3871 0.9430 0.6810 0.085(18) Uiso 1 1 calc R
H29B H 0.3456 0.8064 0.6528 0.071(15) Uiso 1 1 calc R
H29C H 0.3107 0.8819 0.5750 0.083(17) Uiso 1 1 calc R
C30 C 0.6164(4) 1.0441(3) 0.6337(3) 0.0406(8) Uani 1 1 d .
H30A H 0.5831 1.0515 0.7035 0.058(13) Uiso 1 1 calc R
H30B H 0.5663 1.0921 0.6000 0.074(16) Uiso 1 1 calc R
H30C H 0.7061 1.0714 0.6391 0.057(13) Uiso 1 1 calc R
C31 C 0.8205(4) 0.9040(4) 0.4668(3) 0.0454(10) Uani 1 1 d .
H31A H 0.8880 0.8467 0.4608 0.052(12) Uiso 1 1 calc R
H31B H 0.8451 0.9772 0.5198 0.060(14) Uiso 1 1 calc R
H31C H 0.8085 0.9203 0.3997 0.090 Uiso 1 1 calc R
H32 H 0.806(5) 0.724(5) 0.622(5) 0.090 Uiso 1 1 d .
H33 H 0.681(5) 0.827(5) 0.741(4) 0.072(15) Uiso 1 1 d .
H34 H 0.636(5) 0.664(5) 0.669(4) 0.074(16) Uiso 1 1 d .

loop_
_atom_site_aniso_label
_atom_site_aniso_U_11
_atom_site_aniso_U_22
_atom_site_aniso_U_33
_atom_site_aniso_U_23
_atom_site_aniso_U_13
_atom_site_aniso_U_12
Ir1 0.02086(7) 0.02469(7) 0.02582(7) 0.01147(5) -0.00453(5) -0.00132(4)
Zr1 0.02863(15) 0.02170(15) 0.03014(16) 0.01046(12) -0.01206(12) -0.00316(11)
Si1 0.0610(7) 0.0593(7) 0.0274(5) -0.0069(5) -0.0194(5) 0.0266(6)
N1 0.0440(15) 0.0265(14) 0.0257(13) 0.0048(11) -0.0076(12) 0.0063(12)
C1 0.0276(14) 0.0273(16) 0.0338(16) 0.0082(13) -0.0082(13) 0.0004(12)
C2 0.0447(19) 0.0283(17) 0.0367(18) 0.0098(15) 0.0007(15) 0.0035(14)
C3 0.055(2) 0.0275(18) 0.056(2) 0.0148(17) 0.0026(19) 0.0039(16)
C4 0.0395(18) 0.0293(19) 0.067(3) 0.0056(18) 0.0020(19) 0.0047(15)
C5 0.0332(17) 0.046(2) 0.050(2) 0.0059(18) 0.0100(16) 0.0077(16)
C6 0.0312(16) 0.0378(19) 0.045(2) 0.0135(16) -0.0004(15) 0.0022(14)
C7 0.047(2) 0.0308(19) 0.056(2) 0.0002(17) -0.0358(18) 0.0022(15)
C8 0.0340(16) 0.0360(19) 0.048(2) 0.0126(16) -0.0226(15) -0.0013(14)
C9 0.0316(17) 0.052(2) 0.064(3) 0.030(2) -0.0263(18) -0.0161(16)
C10 0.044(2) 0.055(3) 0.100(4) 0.049(3) -0.043(3) -0.029(2)
C11 0.058(2) 0.0264(19) 0.099(4) 0.016(2) -0.059(3) -0.0109(17)
C12 0.0403(19) 0.047(2) 0.052(2) 0.0177(19) -0.0157(17) 0.0103(16)
C13 0.0245(18) 0.111(5) 0.078(3) 0.052(3) -0.010(2) -0.020(2)
C14 0.072(3) 0.099(4) 0.163(6) 0.101(5) -0.070(4) -0.059(3)
C15 0.104(4) 0.024(2) 0.134(5) 0.001(3) -0.086(4) 0.001(2)
C16 0.082(4) 0.174(7) 0.044(3) 0.058(4) 0.007(3) 0.055(4)
C17 0.090(4) 0.110(5) 0.082(4) -0.062(4) -0.043(3) 0.043(4)
C18 0.0476(19) 0.0360(19) 0.0264(16) 0.0060(14) 0.0042(15) 0.0045(15)
C19 0.050(2) 0.042(2) 0.039(2) 0.0015(17) 0.0087(18) -0.0086(18)
C20 0.043(2) 0.050(3) 0.064(3) 0.010(2) -0.002(2) 0.0104(18)
C21 0.083(4) 0.081(4) 0.039(2) 0.021(3) 0.015(2) 0.008(3)
C22 0.0296(15) 0.0375(18) 0.0250(15) 0.0139(14) 0.0006(12) 0.0046(13)
C23 0.0277(14) 0.0381(18) 0.0281(16) 0.0138(14) -0.0106(12) -0.0034(13)
C24 0.0238(14) 0.0375(18) 0.0288(15) 0.0175(14) -0.0022(12) 0.0013(13)
C25 0.0287(14) 0.0321(17) 0.0296(15) 0.0177(14) -0.0042(12) 0.0045(13)
C26 0.0285(15) 0.0373(18) 0.0335(17) 0.0193(15) 0.0011(13) 0.0059(13)
C27 0.061(2) 0.049(2) 0.036(2) 0.0037(18) 0.0037(18) 0.012(2)
C28 0.0424(19) 0.047(2) 0.052(2) 0.0191(19) -0.0190(18) -0.0135(17)
C29 0.0295(17) 0.061(3) 0.046(2) 0.022(2) 0.0055(16) 0.0096(17)
C30 0.052(2) 0.0280(18) 0.045(2) 0.0147(16) -0.0058(17) 0.0058(15)
C31 0.0356(18) 0.048(2) 0.064(3) 0.034(2) 0.0127(18) -0.0005(16)

loop_
_atom_type_symbol
_atom_type_description
_atom_type_scat_dispersion_real
_atom_type_scat_dispersion_imag
_atom_type_scat_source
C C 0.0033 0.0016 'International Tables Vol C Tables 4.2.6.8 and 6.1.1.4'
H H 0.0000 0.0000 'International Tables Vol C Tables 4.2.6.8 and 6.1.1.4'
N N 0.0061 0.0033 'International Tables Vol C Tables 4.2.6.8 and 6.1.1.4'
Ir Ir -1.4442 7.9887 'International Tables Vol C Tables 4.2.6.8 and 6.1.1.4'
Si Si 0.0817 0.0704 'International Tables Vol C Tables 4.2.6.8 and 6.1.1.4'
Zr Zr -2.9673 0.5597 'International Tables Vol C Tables 4.2.6.8 and 6.1.1.4'

loop_
_geom_angle_atom_site_label_1
_geom_angle_atom_site_label_2
_geom_angle_atom_site_label_3
_geom_angle
C24 Ir1 C25 38.06(12)
C24 Ir1 C26 63.07(11)
C25 Ir1 C26 37.60(12)
C24 Ir1 C22 63.04(11)
C25 Ir1 C22 63.16(12)
C26 Ir1 C22 37.72(13)
C24 Ir1 C23 37.20(13)
C25 Ir1 C23 62.77(13)
C26 Ir1 C23 62.69(12)
C22 Ir1 C23 37.67(12)
C24 Ir1 Zr1 145.12(8)
C25 Ir1 Zr1 141.86(9)
C26 Ir1 Zr1 144.86(9)
C22 Ir1 Zr1 150.15(8)
C23 Ir1 Zr1 150.81(9)
N1 Zr1 C1 103.12(11)
N1 Zr1 C7 71.66(14)
C1 Zr1 C7 111.26(12)
N1 Zr1 C11 90.25(17)
C1 Zr1 C11 136.13(13)
C7 Zr1 C11 34.42(15)
N1 Zr1 C8 94.65(13)
C1 Zr1 C8 82.58(12)
C7 Zr1 C8 33.64(13)
C11 Zr1 C8 54.50(12)
N1 Zr1 C10 122.34(17)
C1 Zr1 C10 115.55(15)
C7 Zr1 C10 55.58(16)
C11 Zr1 C10 32.53(18)
C8 Zr1 C10 53.23(12)
N1 Zr1 C9 124.91(13)
C1 Zr1 C9 85.78(13)
C7 Zr1 C9 54.96(15)
C11 Zr1 C9 53.53(16)
C8 Zr1 C9 31.81(13)
C10 Zr1 C9 31.69(14)
N1 Zr1 Ir1 114.82(8)
C1 Zr1 Ir1 106.31(8)
C7 Zr1 Ir1 139.16(10)
C11 Zr1 Ir1 105.26(11)
C8 Zr1 Ir1 145.41(9)
C10 Zr1 Ir1 94.04(10)
C9 Zr1 Ir1 114.16(9)
N1 Zr1 Si1 33.82(8)
C1 Zr1 Si1 108.31(9)
C7 Zr1 Si1 38.02(11)
C11 Zr1 Si1 62.91(15)
C8 Zr1 Si1 62.99(10)
C10 Zr1 Si1 91.85(14)
C9 Zr1 Si1 91.43(10)
Ir1 Zr1 Si1 138.05(2)
N1 Si1 C7 95.96(15)
N1 Si1 C17 116.1(2)
C7 Si1 C17 112.3(3)
N1 Si1 C16 114.2(3)
C7 Si1 C16 112.4(2)
C17 Si1 C16 106.0(3)
N1 Si1 Zr1 42.59(10)
C7 Si1 Zr1 53.65(11)
C17 Si1 Zr1 132.0(3)
C16 Si1 Zr1 121.9(2)
C18 N1 Si1 125.6(2)
C18 N1 Zr1 130.5(2)
Si1 N1 Zr1 103.59(15)
C2 C1 C6 115.0(3)
C2 C1 Zr1 122.4(2)
C6 C1 Zr1 122.6(2)
C3 C2 C1 122.9(3)
C4 C3 C2 119.5(4)
C5 C4 C3 119.6(4)
C4 C5 C6 120.1(4)
C5 C6 C1 122.7(3)
C8 C7 C11 104.6(4)
C8 C7 Si1 124.7(3)
C11 C7 Si1 121.8(3)
C8 C7 Zr1 77.2(2)
C11 C7 Zr1 73.3(2)
Si1 C7 Zr1 88.33(14)
C9 C8 C7 109.6(4)
C9 C8 C12 123.3(4)
C7 C8 C12 126.9(4)
C9 C8 Zr1 76.9(2)
C7 C8 Zr1 69.21(18)
C12 C8 Zr1 124.2(2)
C8 C9 C10 108.2(4)
C8 C9 C13 125.2(4)
C10 C9 C13 126.5(4)
C8 C9 Zr1 71.25(19)
C10 C9 Zr1 72.8(2)
C13 C9 Zr1 124.7(3)
C11 C10 C9 107.5(4)
C11 C10 C14 126.6(5)
C9 C10 C14 125.8(6)
C11 C10 Zr1 68.6(2)
C9 C10 Zr1 75.5(2)
C14 C10 Zr1 124.0(3)
C10 C11 C7 110.0(4)
C10 C11 C15 124.5(5)
C7 C11 C15 125.5(6)
C10 C11 Zr1 78.9(3)
C7 C11 Zr1 72.3(2)
C15 C11 Zr1 117.3(3)
N1 C18 C19 111.1(3)
N1 C18 C20 109.5(3)
C19 C18 C20 109.1(3)
N1 C18 C21 110.5(3)
C19 C18 C21 107.8(4)
C20 C18 C21 108.9(3)
C26 C22 C23 107.5(3)
C26 C22 C27 126.6(3)
C23 C22 C27 125.5(3)
C26 C22 Ir1 71.09(18)
C23 C22 Ir1 71.87(17)
C27 C22 Ir1 127.3(2)
C24 C23 C22 108.2(3)
C24 C23 C28 126.4(3)
C22 C23 C28 125.3(3)
C24 C23 Ir1 70.28(18)
C22 C23 Ir1 70.45(18)
C28 C23 Ir1 128.2(2)
C23 C24 C25 108.2(3)
C23 C24 C29 124.9(3)
C25 C24 C29 126.3(3)
C23 C24 Ir1 72.52(18)
C25 C24 Ir1 71.05(17)
C29 C24 Ir1 129.0(2)
C26 C25 C24 107.6(3)
C26 C25 C30 127.2(3)
C24 C25 C30 125.1(3)
C26 C25 Ir1 71.47(18)
C24 C25 Ir1 70.89(17)
C30 C25 Ir1 125.1(2)
C25 C26 C22 108.3(3)
C25 C26 C31 126.5(3)
C22 C26 C31 125.0(3)
C25 C26 Ir1 70.93(17)
C22 C26 Ir1 71.19(17)
C31 C26 Ir1 127.1(2)

loop_
_geom_bond_atom_site_label_1
_geom_bond_atom_site_label_2
_geom_bond_distance
Ir1 C24 2.212(3)
Ir1 C25 2.214(3)
Ir1 C26 2.221(3)
Ir1 C22 2.223(3)
Ir1 C23 2.242(3)
Ir1 Zr1 2.7448(3)
Zr1 N1 2.106(3)
Zr1 C1 2.296(3)
Zr1 C7 2.437(4)
Zr1 C11 2.449(4)
Zr1 C8 2.542(3)
Zr1 C10 2.581(4)
Zr1 C9 2.615(3)
Zr1 Si1 3.0243(12)
Si1 N1 1.732(3)
Si1 C7 1.864(5)
Si1 C17 1.872(5)
Si1 C16 1.877(6)
N1 C18 1.498(5)
C1 C2 1.399(5)
C1 C6 1.404(5)
C2 C3 1.396(5)
C3 C4 1.387(6)
C4 C5 1.369(6)
C5 C6 1.393(5)
C7 C8 1.444(6)
C7 C11 1.446(6)
C8 C9 1.415(6)
C8 C12 1.505(5)
C9 C10 1.419(6)
C9 C13 1.490(7)
C10 C11 1.414(8)
C10 C14 1.511(7)
C11 C15 1.518(6)
C18 C19 1.518(5)
C18 C20 1.522(5)
C18 C21 1.547(5)
C22 C26 1.437(5)
C22 C23 1.441(4)
C22 C27 1.504(5)
C23 C24 1.421(5)
C23 C28 1.499(5)
C24 C25 1.443(5)
C24 C29 1.500(4)
C25 C26 1.429(5)
C25 C30 1.501(5)
C26 C31 1.504(5)

loop_
_geom_torsion_atom_site_label_1
_geom_torsion_atom_site_label_2
_geom_torsion_atom_site_label_3
_geom_torsion_atom_site_label_4
_geom_torsion
C24 Ir1 Zr1 N1 10.36(18)
C25 Ir1 Zr1 N1 76.63(15)
C26 Ir1 Zr1 N1 141.81(18)
C22 Ir1 Zr1 N1 -144.78(19)
C23 Ir1 Zr1 N1 -62.9(2)
C24 Ir1 Zr1 C1 123.68(18)
C25 Ir1 Zr1 C1 -170.05(15)
C26 Ir1 Zr1 C1 -104.86(18)
C22 Ir1 Zr1 C1 -31.45(19)
C23 Ir1 Zr1 C1 50.4(2)
C24 Ir1 Zr1 C7 -79.9(2)
C25 Ir1 Zr1 C7 -13.7(2)
C26 Ir1 Zr1 C7 51.5(2)
C22 Ir1 Zr1 C7 124.9(2)
C23 Ir1 Zr1 C7 -153.2(2)
C24 Ir1 Zr1 C11 -87.2(2)
C25 Ir1 Zr1 C11 -20.91(19)
C26 Ir1 Zr1 C11 44.3(2)
C22 Ir1 Zr1 C11 117.7(2)
C23 Ir1 Zr1 C11 -160.4(2)
C24 Ir1 Zr1 C8 -135.5(2)
C25 Ir1 Zr1 C8 -69.3(2)
C26 Ir1 Zr1 C8 -4.1(2)
C22 Ir1 Zr1 C8 69.3(2)
C23 Ir1 Zr1 C8 151.2(2)
C24 Ir1 Zr1 C10 -118.2(2)
C25 Ir1 Zr1 C10 -51.94(19)
C26 Ir1 Zr1 C10 13.2(2)
C22 Ir1 Zr1 C10 86.7(2)
C23 Ir1 Zr1 C10 168.5(2)
C24 Ir1 Zr1 C9 -143.62(19)
C25 Ir1 Zr1 C9 -77.34(17)
C26 Ir1 Zr1 C9 -12.16(19)
C22 Ir1 Zr1 C9 61.3(2)
C23 Ir1 Zr1 C9 143.1(2)
C24 Ir1 Zr1 Si1 -20.92(16)
C25 Ir1 Zr1 Si1 45.35(13)
C26 Ir1 Zr1 Si1 110.54(16)
C22 Ir1 Zr1 Si1 -176.05(18)
C23 Ir1 Zr1 Si1 -94.18(19)
C1 Zr1 Si1 N1 -86.32(16)
C7 Zr1 Si1 N1 172.3(2)
C11 Zr1 Si1 N1 140.55(18)
C8 Zr1 Si1 N1 -157.57(17)
C10 Zr1 Si1 N1 155.95(18)
C9 Zr1 Si1 N1 -172.35(16)
Ir1 Zr1 Si1 N1 57.83(15)
N1 Zr1 Si1 C7 -172.3(2)
C1 Zr1 Si1 C7 101.36(17)
C11 Zr1 Si1 C7 -31.78(18)
C8 Zr1 Si1 C7 30.10(17)
C10 Zr1 Si1 C7 -16.37(18)
C9 Zr1 Si1 C7 15.33(17)
Ir1 Zr1 Si1 C7 -114.49(15)
N1 Zr1 Si1 C17 -84.0(3)
C1 Zr1 Si1 C17 -170.3(3)
C7 Zr1 Si1 C17 88.4(3)
C11 Zr1 Si1 C17 56.6(3)
C8 Zr1 Si1 C17 118.5(3)
C10 Zr1 Si1 C17 72.0(3)
C9 Zr1 Si1 C17 103.7(3)
Ir1 Zr1 Si1 C17 -26.1(3)
N1 Zr1 Si1 C16 92.0(3)
C1 Zr1 Si1 C16 5.7(3)
C7 Zr1 Si1 C16 -95.7(3)
C11 Zr1 Si1 C16 -127.5(3)
C8 Zr1 Si1 C16 -65.6(3)
C10 Zr1 Si1 C16 -112.0(3)
C9 Zr1 Si1 C16 -80.3(3)
Ir1 Zr1 Si1 C16 149.8(2)
C7 Si1 N1 C18 -167.7(3)
C17 Si1 N1 C18 -49.3(4)
C16 Si1 N1 C18 74.4(3)
Zr1 Si1 N1 C18 -173.9(3)
C7 Si1 N1 Zr1 6.21(17)
C17 Si1 N1 Zr1 124.6(3)
C16 Si1 N1 Zr1 -111.6(2)
C1 Zr1 N1 C18 -83.1(3)
C7 Zr1 N1 C18 168.5(3)
C11 Zr1 N1 C18 139.0(3)
C8 Zr1 N1 C18 -166.6(3)
C10 Zr1 N1 C18 144.7(3)
C9 Zr1 N1 C18 -177.2(3)
Ir1 Zr1 N1 C18 32.1(3)
Si1 Zr1 N1 C18 173.5(4)
C1 Zr1 N1 Si1 103.39(14)
C7 Zr1 N1 Si1 -4.97(13)
C11 Zr1 N1 Si1 -34.45(15)
C8 Zr1 N1 Si1 19.94(15)
C10 Zr1 N1 Si1 -28.8(2)
C9 Zr1 N1 Si1 9.3(2)
Ir1 Zr1 N1 Si1 -141.43(10)
N1 Zr1 C1 C2 -11.6(3)
C7 Zr1 C1 C2 63.6(3)
C11 Zr1 C1 C2 92.8(4)
C8 Zr1 C1 C2 81.5(3)
C10 Zr1 C1 C2 124.5(3)
C9 Zr1 C1 C2 113.3(3)
Ir1 Zr1 C1 C2 -132.7(3)
Si1 Zr1 C1 C2 23.2(3)
N1 Zr1 C1 C6 167.3(3)
C7 Zr1 C1 C6 -117.5(3)
C11 Zr1 C1 C6 -88.3(4)
C8 Zr1 C1 C6 -99.6(3)
C10 Zr1 C1 C6 -56.6(3)
C9 Zr1 C1 C6 -67.8(3)
Ir1 Zr1 C1 C6 46.1(3)
Si1 Zr1 C1 C6 -157.9(2)
C6 C1 C2 C3 1.9(5)
Zr1 C1 C2 C3 -179.2(3)
C1 C2 C3 C4 -0.9(6)
C2 C3 C4 C5 0.1(6)
C3 C4 C5 C6 -0.3(6)
C4 C5 C6 C1 1.4(6)
C2 C1 C6 C5 -2.1(5)
Zr1 C1 C6 C5 179.0(3)
N1 Si1 C7 C8 -78.3(3)
C17 Si1 C7 C8 160.4(3)
C16 Si1 C7 C8 40.9(4)
Zr1 Si1 C7 C8 -73.1(3)
N1 Si1 C7 C11 63.9(3)
C17 Si1 C7 C11 -57.5(4)
C16 Si1 C7 C11 -176.9(4)
Zr1 Si1 C7 C11 69.1(3)
N1 Si1 C7 Zr1 -5.21(14)
C17 Si1 C7 Zr1 -126.6(2)
C16 Si1 C7 Zr1 114.0(3)
N1 Zr1 C7 C8 130.7(3)
C1 Zr1 C7 C8 33.4(3)
C11 Zr1 C7 C8 -109.8(4)
C10 Zr1 C7 C8 -73.7(3)
C9 Zr1 C7 C8 -34.9(2)
Ir1 Zr1 C7 C8 -122.3(2)
Si1 Zr1 C7 C8 126.2(3)
N1 Zr1 C7 C11 -119.5(3)
C1 Zr1 C7 C11 143.2(3)
C8 Zr1 C7 C11 109.8(4)
C10 Zr1 C7 C11 36.1(3)
C9 Zr1 C7 C11 74.9(3)
Ir1 Zr1 C7 C11 -12.4(4)
Si1 Zr1 C7 C11 -124.0(3)
N1 Zr1 C7 Si1 4.49(12)
C1 Zr1 C7 Si1 -92.84(15)
C11 Zr1 C7 Si1 124.0(3)
C8 Zr1 C7 Si1 -126.2(3)
C10 Zr1 C7 Si1 160.0(2)
C9 Zr1 C7 Si1 -161.2(2)
Ir1 Zr1 C7 Si1 111.51(15)
C11 C7 C8 C9 -1.7(4)
Si1 C7 C8 C9 145.7(3)
Zr1 C7 C8 C9 66.9(3)
C11 C7 C8 C12 173.5(3)
Si1 C7 C8 C12 -39.1(5)
Zr1 C7 C8 C12 -117.9(4)
C11 C7 C8 Zr1 -68.6(2)
Si1 C7 C8 Zr1 78.8(2)
N1 Zr1 C8 C9 -163.4(2)
C1 Zr1 C8 C9 94.0(3)
C7 Zr1 C8 C9 -117.2(4)
C11 Zr1 C8 C9 -76.4(3)
C10 Zr1 C8 C9 -35.9(3)
Ir1 Zr1 C8 C9 -14.1(3)
Si1 Zr1 C8 C9 -151.1(3)
N1 Zr1 C8 C7 -46.2(3)
C1 Zr1 C8 C7 -148.9(3)
C11 Zr1 C8 C7 40.8(3)
C10 Zr1 C8 C7 81.3(3)
C9 Zr1 C8 C7 117.2(4)
Ir1 Zr1 C8 C7 103.1(3)
Si1 Zr1 C8 C7 -33.9(2)
N1 Zr1 C8 C12 75.0(3)
C1 Zr1 C8 C12 -27.7(3)
C7 Zr1 C8 C12 121.2(5)
C11 Zr1 C8 C12 162.0(4)
C10 Zr1 C8 C12 -157.5(4)
C9 Zr1 C8 C12 -121.6(5)
Ir1 Zr1 C8 C12 -135.7(3)
Si1 Zr1 C8 C12 87.3(3)
C7 C8 C9 C10 1.9(4)
C12 C8 C9 C10 -173.5(3)
Zr1 C8 C9 C10 63.9(3)
C7 C8 C9 C13 178.3(3)
C12 C8 C9 C13 2.8(6)
Zr1 C8 C9 C13 -119.8(4)
C7 C8 C9 Zr1 -62.0(2)
C12 C8 C9 Zr1 122.6(3)
N1 Zr1 C9 C8 20.3(3)
C1 Zr1 C9 C8 -82.7(2)
C7 Zr1 C9 C8 37.0(2)
C11 Zr1 C9 C8 79.7(3)
C10 Zr1 C9 C8 116.7(4)
Ir1 Zr1 C9 C8 171.3(2)
Si1 Zr1 C9 C8 25.5(2)
N1 Zr1 C9 C10 -96.4(3)
C1 Zr1 C9 C10 160.5(3)
C7 Zr1 C9 C10 -79.7(3)
C11 Zr1 C9 C10 -37.0(3)
C8 Zr1 C9 C10 -116.7(4)
Ir1 Zr1 C9 C10 54.6(3)
Si1 Zr1 C9 C10 -91.2(3)
N1 Zr1 C9 C13 140.7(3)
C1 Zr1 C9 C13 37.6(4)
C7 Zr1 C9 C13 157.3(4)
C11 Zr1 C9 C13 -159.9(4)
C8 Zr1 C9 C13 120.3(5)
C10 Zr1 C9 C13 -123.0(5)
Ir1 Zr1 C9 C13 -68.4(4)
Si1 Zr1 C9 C13 145.8(3)
C8 C9 C10 C11 -1.4(4)
C13 C9 C10 C11 -177.6(4)
Zr1 C9 C10 C11 61.5(3)
C8 C9 C10 C14 175.5(4)
C13 C9 C10 C14 -0.8(6)
Zr1 C9 C10 C14 -121.6(4)
C8 C9 C10 Zr1 -62.9(3)
C13 C9 C10 Zr1 120.8(4)
N1 Zr1 C10 C11 -10.5(3)
C1 Zr1 C10 C11 -137.4(2)
C7 Zr1 C10 C11 -38.2(2)
C8 Zr1 C10 C11 -79.8(3)
C9 Zr1 C10 C11 -115.8(4)
Ir1 Zr1 C10 C11 112.3(2)
Si1 Zr1 C10 C11 -26.1(2)
N1 Zr1 C10 C9 105.3(3)
C1 Zr1 C10 C9 -21.6(3)
C7 Zr1 C10 C9 77.6(3)
C11 Zr1 C10 C9 115.8(4)
C8 Zr1 C10 C9 36.0(3)
Ir1 Zr1 C10 C9 -131.8(3)
Si1 Zr1 C10 C9 89.7(3)
N1 Zr1 C10 C14 -131.1(5)
C1 Zr1 C10 C14 102.0(5)
C7 Zr1 C10 C14 -158.8(6)
C11 Zr1 C10 C14 -120.6(6)
C8 Zr1 C10 C14 159.6(6)
C9 Zr1 C10 C14 123.6(7)
Ir1 Zr1 C10 C14 -8.2(5)
Si1 Zr1 C10 C14 -146.7(5)
C9 C10 C11 C7 0.3(4)
C14 C10 C11 C7 -176.5(4)
Zr1 C10 C11 C7 66.4(3)
C9 C10 C11 C15 178.4(3)
C14 C10 C11 C15 1.6(6)
Zr1 C10 C11 C15 -115.6(4)
C9 C10 C11 Zr1 -66.0(3)
C14 C10 C11 Zr1 117.2(4)
C8 C7 C11 C10 0.8(4)
Si1 C7 C11 C10 -147.8(3)
Zr1 C7 C11 C10 -70.6(3)
C8 C7 C11 C15 -177.2(4)
Si1 C7 C11 C15 34.2(5)
Zr1 C7 C11 C15 111.3(4)
C8 C7 C11 Zr1 71.4(2)
Si1 C7 C11 Zr1 -77.2(3)
N1 Zr1 C11 C10 171.1(2)
C1 Zr1 C11 C10 61.7(3)
C7 Zr1 C11 C10 115.4(4)
C8 Zr1 C11 C10 75.6(2)
C9 Zr1 C11 C10 36.0(2)
Ir1 Zr1 C11 C10 -73.0(2)
Si1 Zr1 C11 C10 150.4(3)
N1 Zr1 C11 C7 55.7(3)
C1 Zr1 C11 C7 -53.7(4)
C8 Zr1 C11 C7 -39.8(2)
C10 Zr1 C11 C7 -115.4(4)
C9 Zr1 C11 C7 -79.4(3)
Ir1 Zr1 C11 C7 171.6(2)
Si1 Zr1 C11 C7 35.0(2)
N1 Zr1 C11 C15 -65.6(5)
C1 Zr1 C11 C15 -175.0(4)
C7 Zr1 C11 C15 -121.4(6)
C8 Zr1 C11 C15 -161.2(6)
C10 Zr1 C11 C15 123.2(6)
C9 Zr1 C11 C15 159.3(6)
Ir1 Zr1 C11 C15 50.2(5)
Si1 Zr1 C11 C15 -86.4(5)
Si1 N1 C18 C19 -147.7(3)
Zr1 N1 C18 C19 40.1(4)
Si1 N1 C18 C20 91.8(3)
Zr1 N1 C18 C20 -80.4(4)
Si1 N1 C18 C21 -28.1(4)
Zr1 N1 C18 C21 159.7(3)
C24 Ir1 C22 C26 80.04(19)
C25 Ir1 C22 C26 37.14(17)
C23 Ir1 C22 C26 116.6(3)
Zr1 Ir1 C22 C26 -115.6(2)
C24 Ir1 C22 C23 -36.5(2)
C25 Ir1 C22 C23 -79.4(2)
C26 Ir1 C22 C23 -116.6(3)
Zr1 Ir1 C22 C23 127.82(19)
C24 Ir1 C22 C27 -157.8(4)
C25 Ir1 C22 C27 159.3(4)
C26 Ir1 C22 C27 122.1(4)
C23 Ir1 C22 C27 -121.3(4)
Zr1 Ir1 C22 C27 6.5(4)
C26 C22 C23 C24 -2.1(3)
C27 C22 C23 C24 -176.2(3)
Ir1 C22 C23 C24 60.4(2)
C26 C22 C23 C28 173.8(3)
C27 C22 C23 C28 -0.2(5)
Ir1 C22 C23 C28 -123.6(3)
C26 C22 C23 Ir1 -62.5(2)
C27 C22 C23 Ir1 123.4(3)
C25 Ir1 C23 C24 -38.12(18)
C26 Ir1 C23 C24 -80.6(2)
C22 Ir1 C23 C24 -118.6(3)
Zr1 Ir1 C23 C24 115.1(2)
C24 Ir1 C23 C22 118.6(3)
C25 Ir1 C23 C22 80.5(2)
C26 Ir1 C23 C22 38.01(19)
Zr1 Ir1 C23 C22 -126.27(19)
C24 Ir1 C23 C28 -121.3(4)
C25 Ir1 C23 C28 -159.4(4)
C26 Ir1 C23 C28 158.0(4)
C22 Ir1 C23 C28 120.0(4)
Zr1 Ir1 C23 C28 -6.2(5)
C22 C23 C24 C25 1.9(4)
C28 C23 C24 C25 -174.0(3)
Ir1 C23 C24 C25 62.5(2)
C22 C23 C24 C29 173.7(3)
C28 C23 C24 C29 -2.3(5)
Ir1 C23 C24 C29 -125.8(3)
C22 C23 C24 Ir1 -60.5(2)
C28 C23 C24 Ir1 123.6(3)
C25 Ir1 C24 C23 117.1(3)
C26 Ir1 C24 C23 79.5(2)
C22 Ir1 C24 C23 36.99(19)
Zr1 Ir1 C24 C23 -129.43(17)
C26 Ir1 C24 C25 -37.56(19)
C22 Ir1 C24 C25 -80.1(2)
C23 Ir1 C24 C25 -117.1(3)
Zr1 Ir1 C24 C25 113.50(18)
C25 Ir1 C24 C29 -121.8(4)
C26 Ir1 C24 C29 -159.3(4)
C22 Ir1 C24 C29 158.1(4)
C23 Ir1 C24 C29 121.2(4)
Zr1 Ir1 C24 C29 -8.3(4)
C23 C24 C25 C26 -1.0(3)
C29 C24 C25 C26 -172.6(3)
Ir1 C24 C25 C26 62.4(2)
C23 C24 C25 C30 176.6(3)
C29 C24 C25 C30 5.0(5)
Ir1 C24 C25 C30 -120.0(3)
C23 C24 C25 Ir1 -63.4(2)
C29 C24 C25 Ir1 125.0(3)
C24 Ir1 C25 C26 -117.0(3)
C22 Ir1 C25 C26 -37.26(19)
C23 Ir1 C25 C26 -79.8(2)
Zr1 Ir1 C25 C26 121.09(19)
C26 Ir1 C25 C24 117.0(3)
C22 Ir1 C25 C24 79.8(2)
C23 Ir1 C25 C24 37.26(18)
Zr1 Ir1 C25 C24 -121.89(18)
C24 Ir1 C25 C30 120.0(4)
C26 Ir1 C25 C30 -123.0(4)
C22 Ir1 C25 C30 -160.2(3)
C23 Ir1 C25 C30 157.3(3)
Zr1 Ir1 C25 C30 -1.9(4)
C24 C25 C26 C22 -0.3(3)
C30 C25 C26 C22 -177.9(3)
Ir1 C25 C26 C22 61.7(2)
C24 C25 C26 C31 175.4(3)
C30 C25 C26 C31 -2.2(5)
Ir1 C25 C26 C31 -122.6(3)
C24 C25 C26 Ir1 -62.0(2)
C30 C25 C26 Ir1 120.4(3)
C23 C22 C26 C25 1.5(3)
C27 C22 C26 C25 175.5(3)
Ir1 C22 C26 C25 -61.5(2)
C23 C22 C26 C31 -174.3(3)
C27 C22 C26 C31 -0.3(5)
Ir1 C22 C26 C31 122.7(3)
C23 C22 C26 Ir1 63.1(2)
C27 C22 C26 Ir1 -123.0(3)
C24 Ir1 C26 C25 38.0(2)
C22 Ir1 C26 C25 118.0(3)
C23 Ir1 C26 C25 80.0(2)
Zr1 Ir1 C26 C25 -113.25(18)
C24 Ir1 C26 C22 -79.97(19)
C25 Ir1 C26 C22 -118.0(3)
C23 Ir1 C26 C22 -37.97(18)
Zr1 Ir1 C26 C22 128.76(17)
C24 Ir1 C26 C31 159.8(4)
C25 Ir1 C26 C31 121.8(4)
C22 Ir1 C26 C31 -120.2(4)
C23 Ir1 C26 C31 -158.2(4)
Zr1 Ir1 C26 C31 8.6(4)
